data_9005057
loop_
_publ_author_name
'Krogh Andersen, E.'
'Krogh Andersen, I. G.'
'Ploug-Sorensen G'

_publ_section_title
;Disorder in natrolites: structure determinations of three disordered
 natrolites and one lithium-exchanged disordered natrolite Example: Li II
;
_journal_name_full 'European Journal of Mineralogy'
_journal_page_first 799
_journal_page_last 807
_journal_paper_doi 10.1127/ejm/2/6/0799
_journal_volume 2
_journal_year 1990
_chemical_formula_sum 'Al2 H4 Na2 O12 Si3'
_chemical_name_mineral Natrolite
_space_group_IT_number 43
_symmetry_space_group_name_Hall 'F 2 -2d'
_symmetry_space_group_name_H-M 'F d d 2'
_cell_angle_alpha 90
_cell_angle_beta 90
_cell_angle_gamma 90
_cell_length_a 17.704
_cell_length_b 18.540
_cell_length_c 6.495
_cell_formula_units_Z 8
_cell_volume 2131.868
_database_code_amcsd 0006402
_exptl_crystal_density_diffrn 2.369
_cod_original_formula_sum 'Na2 Al2 Si3 O12 H4'
_cod_database_code 9005057

loop_
_space_group_symop_operation_xyz
x,y,z
x,1/2+y,1/2+z
1/2+x,y,1/2+z
1/2+x,1/2+y,z
1/4+x,1/4-y,1/4+z
1/4+x,3/4-y,3/4+z
3/4+x,1/4-y,3/4+z
3/4+x,3/4-y,1/4+z
1/4-x,1/4+y,1/4+z
1/4-x,3/4+y,3/4+z
3/4-x,1/4+y,3/4+z
3/4-x,3/4+y,1/4+z
-x,1/2-y,1/2+z
-x,-y,+z
1/2-x,1/2-y,+z
1/2-x,-y,1/2+z

loop_
_atom_site_label
_atom_site_fract_x
_atom_site_fract_y
_atom_site_fract_z
_atom_site_U_iso_or_equiv
Na 0.21741 0.04133 0.62911 0.02850
Al 0.03634 0.09378 0.61732 0.00811
Si1 0.00000 0.00000 0.00000 0.01013
Si2 0.14928 0.21576 0.62275 0.00963
O1 0.01118 0.07259 0.86229 0.02014
O2 0.06507 0.18149 0.60570 0.01532
O3 0.10470 0.03534 0.52832 0.01697
O4 0.20910 0.15562 0.70626 0.01722
O5 0.17395 0.24112 0.39022 0.01950
O6 0.04165 0.20075 0.11604 0.02786
H1 0.04090 0.15950 0.02110 0.02533
H2 0.09090 0.19730 0.15790 0.02533

loop_
_cod_related_entry_id
_cod_related_entry_database
_cod_related_entry_code
1 AMCSD 0006402
